data_2022780
loop_
_publ_author_name
'Mortensen, Sabina Svava'
'S\/orensen, Thomas Just'

_publ_section_title
;
 Crystal structures of two SmIII complexes with dipicolinate
 [DPA]2&#x2212; ligands: comparison of luminescent properties of products
 obtained at different pH values
;
_journal_issue 7
_journal_name_full 'Acta Crystallographica Section E Crystallographic Communications'
_journal_paper_doi 10.1107/S2056989023004814
_journal_volume 79
_journal_year 2023
_chemical_formula_iupac 'Na3 [Sm (C7 H3 N O4)3], 14H2 O'
_chemical_formula_moiety '3(Na +), C21 H9 N3 O12 Sm 3-, 14(H2 O)'
_chemical_formula_sum 'C21 H37 N3 Na3 O26 Sm'
_chemical_formula_weight 966.85
_chemical_name_systematic
;Trisodium tris(pyridine-2,6-dicarboxylato-\k^3^<i>O</i>^2^,<i>N</i>,<i>O</i>^6^)samarate(III)
tetradecahydrate
;
_space_group_crystal_system triclinic
_space_group_IT_number 2
_space_group_name_Hall '-P 1'
_space_group_name_H-M_alt 'P -1'
_atom_sites_solution_hydrogens mixed
_audit_creation_method
;
Olex2 1.5
(compiled 2023.02.24 svn.rf166f9f3 for OlexSys, GUI svn.r6725)
;
_cell_angle_alpha 73.835(3)
_cell_angle_beta 77.573(3)
_cell_angle_gamma 72.894(3)
_cell_formula_units_Z 2
_cell_length_a 10.2674(10)
_cell_length_b 10.9688(10)
_cell_length_c 17.1570(16)
_cell_measurement_reflns_used 9982
_cell_measurement_temperature 100
_cell_measurement_theta_max 33.22
_cell_measurement_theta_min 2.44
_cell_volume 1754.9(3)
_computing_cell_refinement
;
SAINT (Bruker, 2019)
;
_computing_data_collection
;
APEX2 (Bruker, 2019)
;
_computing_data_reduction
;
SAINT (Bruker, 2019)
;
_computing_molecular_graphics
;
Olex2 (Dolomanov <i>et al.</i>,  2009)
;
_computing_publication_material
;
publCIF (Westrip, 2010)
;
_computing_structure_refinement
;
SHELXL (Sheldrick, 2015b)
;
_computing_structure_solution
;
SHELXT (Sheldrick, 2015a)
;
_diffrn_ambient_temperature 100
_diffrn_measured_fraction_theta_full 0.999
_diffrn_measured_fraction_theta_max 0.998
_diffrn_measurement_device_type 'Bruker APEXII CCD'
_diffrn_measurement_method '\f and \w scans'
_diffrn_radiation_type MoK\a
_diffrn_radiation_wavelength 0.71073
_diffrn_reflns_av_R_equivalents 0.0449
_diffrn_reflns_av_unetI/netI 0.0253
_diffrn_reflns_limit_h_max 15
_diffrn_reflns_limit_h_min -15
_diffrn_reflns_limit_k_max 16
_diffrn_reflns_limit_k_min -16
_diffrn_reflns_limit_l_max 26
_diffrn_reflns_limit_l_min -26
_diffrn_reflns_number 107477
_diffrn_reflns_theta_full 25.242
_diffrn_reflns_theta_max 33.237
_diffrn_reflns_theta_min 1.996
_exptl_absorpt_coefficient_mu 1.814
_exptl_absorpt_correction_T_max 0.7465
_exptl_absorpt_correction_T_min 0.6147
_exptl_absorpt_correction_type multi-scan
_exptl_absorpt_process_details
;
(SADABS; Bruker, 2019)
;
_exptl_crystal_colour colourless
_exptl_crystal_density_diffrn 1.830
_exptl_crystal_description prism
_exptl_crystal_F_000 974
_exptl_crystal_size_max 0.776
_exptl_crystal_size_mid 0.579
_exptl_crystal_size_min 0.264
_refine_diff_density_max 3.318
_refine_diff_density_min -1.148
_refine_ls_extinction_method none
_refine_ls_goodness_of_fit_ref 1.110
_refine_ls_hydrogen_treatment mixed
_refine_ls_matrix_type full
_refine_ls_number_parameters 574
_refine_ls_number_reflns 13465
_refine_ls_number_restraints 28
_refine_ls_restrained_S_all 1.109
_refine_ls_R_factor_all 0.0259
_refine_ls_R_factor_gt 0.0230
_refine_ls_shift/su_max 0.004
_refine_ls_shift/su_mean 0.000
_refine_ls_structure_factor_coef Fsqd
_refine_ls_weighting_details 'w=1/[\s^2^(Fo^2^)+(0.0210P)^2^+2.2772P] where P=(Fo^2^+2Fc^2^)/3'
_refine_ls_weighting_scheme calc
_refine_ls_wR_factor_gt 0.0570
_refine_ls_wR_factor_ref 0.0581
_reflns_number_gt 12700
_reflns_number_total 13465
_reflns_threshold_expression 'I > 2\s(I)'
_cod_data_source_file wm5678sup1.cif
_cod_data_source_block I
_cod_database_code 2022780
_shelx_space_group_comment
;
The symmetry employed for this shelxl refinement is uniquely defined
by the following loop, which should always be used as a source of
symmetry information in preference to the above space-group names.
They are only intended as comments.
;
_shelx_estimated_absorpt_t_min 0.333
_shelx_estimated_absorpt_t_max 0.646

loop_
_space_group_symop_operation_xyz
'x, y, z'
'-x, -y, -z'

loop_
_atom_site_type_symbol
_atom_site_label
_atom_site_fract_x
_atom_site_fract_y
_atom_site_fract_z
_atom_site_U_iso_or_equiv
_atom_site_adp_type
_atom_site_calc_flag
_atom_site_occupancy
_atom_site_disorder_assembly
_atom_site_disorder_group
Sm Sm1 0.48815(2) 0.74844(2) 0.75088(2) 0.00321(2) Uani d 1 . .
Na Na1 0.500000 0.500000 0.500000 0.00980(16) Uani d 1 . .
Na Na2 0.50358(6) 0.25158(6) 0.75459(4) 0.00837(11) Uani d 1 . .
Na Na3 0.14568(7) 1.30026(7) 0.74024(5) 0.01388(13) Uani d 1 . .
Na Na4 0.500000 0.000000 1.000000 0.00854(16) Uani d 1 . .
O O1 0.32228(11) 0.96519(11) 0.72600(7) 0.00735(19) Uani d 1 . .
O O2 0.10717(12) 1.09223(11) 0.74353(8) 0.0111(2) Uani d 1 . .
O O3 0.42909(11) 0.53805(11) 0.78804(7) 0.00775(19) Uani d 1 . .
O O4 0.29239(12) 0.41204(11) 0.78682(8) 0.0117(2) Uani d 1 . .
O O5 0.47032(11) 0.71148(11) 0.62035(7) 0.00748(19) Uani d 1 . .
O O6 0.55858(13) 0.70498(12) 0.49004(7) 0.0109(2) Uani d 1 . .
O O7 0.60619(11) 0.90222(11) 0.77079(7) 0.00738(19) Uani d 1 . .
O O8 0.69830(11) 1.07466(11) 0.72233(7) 0.00862(19) Uani d 1 . .
O O9 0.39263(11) -0.21216(11) 0.88660(7) 0.00830(19) Uani d 1 . .
O O10 0.43084(12) -0.19347(12) 1.00559(7) 0.0103(2) Uani d 1 . .
O O11 0.70788(11) -0.41510(11) 0.71542(7) 0.00843(19) Uani d 1 . .
O O12 0.89428(11) -0.57662(11) 0.74960(7) 0.0100(2) Uani d 1 . .
N N1 0.23451(12) 0.75259(12) 0.76118(8) 0.0053(2) Uani d 1 . .
N N2 0.60933(13) 0.87570(12) 0.62274(8) 0.0055(2) Uani d 1 . .
N N3 0.63346(13) -0.37902(12) 0.86490(8) 0.0059(2) Uani d 1 . .
C C1 0.19098(15) 0.98546(14) 0.73974(9) 0.0061(2) Uani d 1 . .
C C2 0.13830(14) 0.86619(14) 0.75074(9) 0.0065(2) Uani d 1 . .
C C3 0.00166(16) 0.87325(16) 0.74916(11) 0.0123(3) Uani d 1 . .
H H3 -0.063565 0.953392 0.742608 0.015 Uiso calc 1 . .
C C4 -0.03531(17) 0.75749(17) 0.75761(13) 0.0169(3) Uani d 1 . .
H H4 -0.125743 0.759170 0.755871 0.020 Uiso calc 1 . .
C C5 0.06437(16) 0.63935(16) 0.76868(12) 0.0132(3) Uani d 1 . .
H H5 0.042040 0.560674 0.774643 0.016 Uiso calc 1 . .
C C6 0.19804(14) 0.64151(14) 0.77064(9) 0.0065(2) Uani d 1 . .
C C7 0.31407(15) 0.51924(14) 0.78274(9) 0.0066(2) Uani d 1 . .
C C8 0.54421(15) 0.74740(14) 0.55205(9) 0.0065(2) Uani d 1 . .
C C9 0.61918(15) 0.84837(14) 0.55005(9) 0.0063(2) Uani d 1 . .
C C10 0.69509(17) 0.90667(16) 0.47973(10) 0.0110(3) Uani d 1 . .
H H10 0.702967 0.884285 0.430172 0.013 Uiso calc 1 . .
C C11 0.75889(19) 0.99887(18) 0.48485(10) 0.0141(3) Uani d 1 . .
H H11 0.809417 1.039876 0.438477 0.017 Uiso calc 1 . .
C C12 0.74666(17) 1.02945(16) 0.55983(10) 0.0114(3) Uani d 1 . .
H H12 0.787242 1.092062 0.564500 0.014 Uiso calc 1 . .
C C13 0.67220(15) 0.96399(14) 0.62765(9) 0.0062(2) Uani d 1 . .
C C14 0.65829(14) 0.98425(14) 0.71282(9) 0.0059(2) Uani d 1 . .
C C15 0.46267(15) -0.24388(14) 0.94523(9) 0.0068(2) Uani d 1 . .
C C16 0.59566(15) -0.34874(15) 0.93826(9) 0.0072(2) Uani d 1 . .
C C17 0.67366(17) -0.40708(17) 1.00180(10) 0.0134(3) Uani d 1 . .
H H17 0.646641 -0.382103 1.051571 0.016 Uiso calc 1 . .
C C18 0.79362(18) -0.50416(19) 0.98895(11) 0.0167(3) Uani d 1 . .
H H18 0.847093 -0.546644 1.030714 0.020 Uiso calc 1 . .
C C19 0.83254(16) -0.53684(17) 0.91333(10) 0.0122(3) Uani d 1 . .
H H19 0.911577 -0.602159 0.903756 0.015 Uiso calc 1 . .
C C20 0.75090(15) -0.46988(14) 0.85216(9) 0.0066(2) Uani d 1 . .
C C21 0.78861(15) -0.49090(14) 0.76585(9) 0.0068(2) Uani d 1 . .
O O1W 0.04883(15) 1.24786(15) 1.03199(9) 0.0206(3) Uani d 1 . .
H H1WA -0.008(2) 1.201(2) 1.0422(18) 0.031 Uiso d 1 . .
H H1WB 0.1197(19) 1.203(2) 1.0544(16) 0.031 Uiso d 1 . .
O O2W 0.14195(14) 1.18981(14) 0.88110(9) 0.0173(2) Uani d 1 . .
H H2WA 0.122(3) 1.1150(15) 0.8944(17) 0.026 Uiso d 1 . .
H H2WB 0.114(3) 1.223(3) 0.9238(11) 0.026 Uiso d 1 . .
O O3W 0.13440(13) 1.42018(13) 0.60105(9) 0.0175(3) Uani d 1 . .
H H3WA 0.190(2) 1.467(2) 0.5968(17) 0.026 Uiso d 1 . .
H H3WB 0.0554(15) 1.470(2) 0.5944(17) 0.026 Uiso d 1 . .
O O4W 0.28586(13) 0.60772(13) 0.57011(8) 0.0153(2) Uani d 1 . .
H H4WA 0.221(2) 0.665(2) 0.5476(15) 0.023 Uiso d 1 . .
H H4WB 0.331(2) 0.644(2) 0.5892(15) 0.023 Uiso d 1 . .
O O5W 0.05492(16) 0.76417(16) 0.50456(10) 0.0248(3) Uani d 1 . .
H H5WA -0.011(2) 0.728(3) 0.5275(18) 0.037 Uiso d 1 . .
H H5WB 0.078(3) 0.751(3) 0.4552(9) 0.037 Uiso d 1 . .
O O6W 0.16147(15) 0.72091(14) 0.34836(9) 0.0194(3) Uani d 1 . .
H H6WA 0.133(3) 0.686(3) 0.3180(15) 0.029 Uiso d 1 . .
H H6WB 0.179(3) 0.7923(17) 0.3158(14) 0.029 Uiso d 1 . .
O O7W 0.42934(13) 0.58120(12) 0.36593(8) 0.0119(2) Uani d 1 . .
H H7WA 0.3439(11) 0.614(2) 0.3659(16) 0.018 Uiso d 1 . .
H H7WB 0.444(3) 0.5135(17) 0.3476(15) 0.018 Uiso d 1 . .
O O8W 0.62364(12) 0.31062(11) 0.83406(7) 0.0097(2) Uani d 1 . .
H H8WA 0.597(2) 0.276(2) 0.8833(7) 0.015 Uiso d 1 . .
H H8WB 0.569(2) 0.3851(13) 0.8228(15) 0.015 Uiso d 1 . .
O O9W 0.37670(12) 0.20510(11) 0.67876(7) 0.00911(19) Uani d 1 . .
H H9WA 0.391(2) 0.233(2) 0.6273(6) 0.014 Uiso d 1 . .
H H9WB 0.365(2) 0.1282(13) 0.6909(15) 0.014 Uiso d 1 . .
O O10W 0.42198(12) 0.09077(12) 0.86809(7) 0.0103(2) Uani d 1 . .
H H10A 0.3359(10) 0.122(2) 0.8710(15) 0.016 Uiso d 1 . .
H H10B 0.442(3) 0.0245(17) 0.8480(14) 0.016 Uiso d 1 . .
O O11W 0.12847(13) -0.08265(14) 0.95098(9) 0.0170(2) Uani d 1 . .
H H11A 0.2100(14) -0.117(3) 0.9312(16) 0.025 Uiso d 1 . .
H H11B 0.132(3) -0.091(3) 1.0010(7) 0.025 Uiso d 1 . .
O O12W 0.13612(13) -0.11638(14) 1.12813(9) 0.0168(2) Uani d 1 . .
H H12A 0.0624(18) -0.111(3) 1.1623(13) 0.025 Uiso d 1 . .
H H12B 0.187(2) -0.1918(15) 1.1490(16) 0.025 Uiso d 1 . .
O O13W 0.71107(12) -0.07398(12) 0.91019(7) 0.0118(2) Uani d 1 . .
H H13A 0.751(2) -0.0124(18) 0.8938(15) 0.018 Uiso d 1 . .
H H13B 0.688(3) -0.077(2) 0.8664(10) 0.018 Uiso d 1 . .
O O14W 0.87868(14) -0.40551(14) 0.56379(8) 0.0173(2) Uani d 1 . .
H H14A 0.820(2) -0.413(3) 0.6072(11) 0.026 Uiso d 1 . .
H H14B 0.849(3) -0.412(3) 0.5230(12) 0.026 Uiso d 1 . .

loop_
_atom_site_aniso_label
_atom_site_aniso_U_11
_atom_site_aniso_U_22
_atom_site_aniso_U_33
_atom_site_aniso_U_12
_atom_site_aniso_U_13
_atom_site_aniso_U_23
Sm1 0.00305(3) 0.00300(3) 0.00357(3) -0.00045(2) -0.00041(2) -0.00111(2)
Na1 0.0114(4) 0.0097(4) 0.0094(4) -0.0041(3) -0.0013(3) -0.0026(3)
Na2 0.0084(3) 0.0083(3) 0.0095(3) -0.0017(2) -0.0021(2) -0.0035(2)
Na3 0.0141(3) 0.0118(3) 0.0153(3) -0.0031(2) -0.0016(3) -0.0031(3)
Na4 0.0096(4) 0.0086(4) 0.0074(4) -0.0014(3) -0.0015(3) -0.0024(3)
O1 0.0053(4) 0.0053(4) 0.0107(5) -0.0013(3) -0.0009(4) -0.0009(4)
O2 0.0087(5) 0.0051(5) 0.0181(6) 0.0005(4) -0.0007(4) -0.0038(4)
O3 0.0057(4) 0.0051(4) 0.0116(5) -0.0010(3) -0.0013(4) -0.0008(4)
O4 0.0104(5) 0.0048(5) 0.0199(6) -0.0029(4) 0.0004(4) -0.0039(4)
O5 0.0089(4) 0.0099(5) 0.0054(4) -0.0053(4) 0.0004(4) -0.0025(4)
O6 0.0172(5) 0.0126(5) 0.0061(5) -0.0080(4) 0.0004(4) -0.0041(4)
O7 0.0092(5) 0.0075(5) 0.0064(5) -0.0036(4) -0.0016(4) -0.0013(4)
O8 0.0089(5) 0.0072(5) 0.0121(5) -0.0031(4) -0.0019(4) -0.0044(4)
O9 0.0072(4) 0.0106(5) 0.0060(5) 0.0009(4) -0.0017(4) -0.0031(4)
O10 0.0138(5) 0.0098(5) 0.0069(5) -0.0004(4) -0.0012(4) -0.0043(4)
O11 0.0069(4) 0.0097(5) 0.0071(5) 0.0006(4) -0.0012(4) -0.0020(4)
O12 0.0064(4) 0.0098(5) 0.0127(5) 0.0014(4) -0.0005(4) -0.0052(4)
N1 0.0051(5) 0.0045(5) 0.0060(5) -0.0007(4) -0.0003(4) -0.0014(4)
N2 0.0059(5) 0.0047(5) 0.0061(5) -0.0016(4) -0.0009(4) -0.0015(4)
N3 0.0060(5) 0.0049(5) 0.0064(5) -0.0010(4) -0.0007(4) -0.0014(4)
C1 0.0065(6) 0.0045(6) 0.0070(6) -0.0012(4) -0.0011(4) -0.0008(5)
C2 0.0053(5) 0.0054(6) 0.0085(6) -0.0009(4) -0.0007(4) -0.0017(5)
C3 0.0053(6) 0.0076(6) 0.0239(8) 0.0002(5) -0.0031(5) -0.0048(6)
C4 0.0070(6) 0.0100(7) 0.0358(10) -0.0024(5) -0.0046(6) -0.0071(7)
C5 0.0068(6) 0.0081(7) 0.0260(9) -0.0025(5) -0.0019(6) -0.0057(6)
C6 0.0054(5) 0.0050(6) 0.0092(6) -0.0015(4) 0.0006(4) -0.0028(5)
C7 0.0059(5) 0.0052(6) 0.0079(6) -0.0008(4) 0.0006(4) -0.0018(5)
C8 0.0075(6) 0.0065(6) 0.0060(6) -0.0022(5) -0.0012(4) -0.0015(5)
C9 0.0074(6) 0.0062(6) 0.0056(6) -0.0023(5) -0.0011(4) -0.0010(5)
C10 0.0148(7) 0.0134(7) 0.0070(6) -0.0086(6) 0.0001(5) -0.0018(5)
C11 0.0204(8) 0.0174(8) 0.0077(7) -0.0131(6) 0.0019(6) -0.0017(6)
C12 0.0151(7) 0.0125(7) 0.0093(6) -0.0099(6) 0.0002(5) -0.0016(5)
C13 0.0067(5) 0.0054(6) 0.0070(6) -0.0022(4) -0.0013(4) -0.0011(5)
C14 0.0037(5) 0.0055(6) 0.0091(6) -0.0001(4) -0.0022(4) -0.0026(5)
C15 0.0079(6) 0.0062(6) 0.0054(6) -0.0018(5) 0.0003(4) -0.0010(5)
C16 0.0074(6) 0.0071(6) 0.0067(6) -0.0004(5) -0.0022(5) -0.0014(5)
C17 0.0128(7) 0.0162(7) 0.0085(7) 0.0035(6) -0.0050(5) -0.0033(6)
C18 0.0136(7) 0.0210(8) 0.0108(7) 0.0062(6) -0.0072(6) -0.0033(6)
C19 0.0091(6) 0.0129(7) 0.0110(7) 0.0038(5) -0.0041(5) -0.0023(5)
C20 0.0061(5) 0.0057(6) 0.0073(6) -0.0007(4) -0.0015(4) -0.0011(5)
C21 0.0051(5) 0.0067(6) 0.0087(6) -0.0016(4) 0.0003(5) -0.0029(5)
O1W 0.0154(6) 0.0214(7) 0.0224(7) 0.0007(5) -0.0086(5) -0.0020(5)
O2W 0.0145(6) 0.0194(6) 0.0200(6) -0.0046(5) -0.0026(5) -0.0076(5)
O3W 0.0104(5) 0.0145(6) 0.0238(7) -0.0024(4) 0.0002(5) -0.0012(5)
O4W 0.0120(5) 0.0174(6) 0.0193(6) -0.0056(5) -0.0020(4) -0.0070(5)
O5W 0.0208(7) 0.0254(8) 0.0269(8) -0.0074(6) -0.0052(6) -0.0008(6)
O6W 0.0188(6) 0.0178(6) 0.0235(7) -0.0049(5) -0.0067(5) -0.0045(5)
O7W 0.0143(5) 0.0099(5) 0.0121(5) -0.0025(4) -0.0024(4) -0.0040(4)
O8W 0.0101(5) 0.0073(5) 0.0109(5) -0.0004(4) -0.0035(4) -0.0010(4)
O9W 0.0127(5) 0.0082(5) 0.0078(5) -0.0047(4) -0.0021(4) -0.0014(4)
O10W 0.0105(5) 0.0090(5) 0.0102(5) 0.0008(4) -0.0025(4) -0.0027(4)
O11W 0.0093(5) 0.0195(6) 0.0188(6) 0.0020(5) -0.0015(5) -0.0056(5)
O12W 0.0098(5) 0.0183(6) 0.0216(7) -0.0027(5) 0.0017(5) -0.0076(5)
O13W 0.0107(5) 0.0146(6) 0.0096(5) -0.0023(4) -0.0026(4) -0.0023(4)
O14W 0.0132(6) 0.0215(6) 0.0118(6) -0.0012(5) -0.0001(4) -0.0002(5)

loop_
_atom_type_symbol
_atom_type_description
_atom_type_scat_dispersion_real
_atom_type_scat_dispersion_imag
_atom_type_scat_source
C C 0.0033 0.0016 'International Tables Vol C Tables 4.2.6.8 and 6.1.1.4'
H H 0.0000 0.0000 'International Tables Vol C Tables 4.2.6.8 and 6.1.1.4'
N N 0.0061 0.0033 'International Tables Vol C Tables 4.2.6.8 and 6.1.1.4'
Na Na 0.0362 0.0249 'International Tables Vol C Tables 4.2.6.8 and 6.1.1.4'
O O 0.0106 0.0060 'International Tables Vol C Tables 4.2.6.8 and 6.1.1.4'
Sm Sm -0.1638 3.4418 'International Tables Vol C Tables 4.2.6.8 and 6.1.1.4'

loop_
_geom_angle_atom_site_label_1
_geom_angle_atom_site_label_2
_geom_angle_atom_site_label_3
_geom_angle_site_symmetry_1
_geom_angle_site_symmetry_3
_geom_angle
_geom_angle_publ_flag
O1 Sm1 O7 . . 74.91(4) ?
O1 Sm1 O11 . 1_565 153.30(4) ?
O1 Sm1 N1 . . 62.60(4) ?
O1 Sm1 N2 . . 77.31(4) ?
O1 Sm1 N3 . 1_565 133.62(4) ?
O3 Sm1 O1 . . 125.28(4) ?
O3 Sm1 O5 . . 75.87(4) ?
O3 Sm1 O7 . . 152.08(4) ?
O3 Sm1 O11 . 1_565 74.52(4) ?
O3 Sm1 N1 . . 62.70(4) ?
O3 Sm1 N2 . . 134.63(4) ?
O3 Sm1 N3 . 1_565 78.41(4) ?
O5 Sm1 O1 . . 92.07(4) ?
O5 Sm1 O7 . . 126.55(4) ?
O5 Sm1 O11 . 1_565 74.58(4) ?
O5 Sm1 N1 . . 75.42(4) ?
O5 Sm1 N2 . . 63.44(4) ?
O5 Sm1 N3 . 1_565 134.19(4) ?
O7 Sm1 O11 . 1_565 94.32(4) ?
O7 Sm1 N1 . . 133.37(4) ?
O7 Sm1 N2 . . 63.14(4) ?
O7 Sm1 N3 . 1_565 73.78(4) ?
O9 Sm1 O1 1_565 . 75.25(4) ?
O9 Sm1 O3 1_565 . 91.81(4) ?
O9 Sm1 O5 1_565 . 152.88(4) ?
O9 Sm1 O7 1_565 . 73.85(4) ?
O9 Sm1 O11 1_565 1_565 125.88(4) ?
O9 Sm1 N1 1_565 . 77.46(4) ?
O9 Sm1 N2 1_565 . 133.52(4) ?
O9 Sm1 N3 1_565 1_565 63.72(4) ?
O11 Sm1 N1 1_565 . 132.31(4) ?
O11 Sm1 N2 1_565 . 76.04(4) ?
O11 Sm1 N3 1_565 1_565 62.28(4) ?
N2 Sm1 N1 . . 120.44(4) ?
N2 Sm1 N3 . 1_565 116.16(4) ?
N3 Sm1 N1 1_565 . 123.40(4) ?
O6 Na1 O6 2_666 . 180.00(5) ?
O6 Na1 H4WB 2_666 . 113.8(4) ?
O6 Na1 H4WB . . 66.2(4) ?
O4W Na1 O6 2_666 . 97.97(4) ?
O4W Na1 O6 . 2_666 97.97(4) ?
O4W Na1 O6 2_666 2_666 82.03(4) ?
O4W Na1 O6 . . 82.03(4) ?
O4W Na1 O4W . 2_666 180.0 ?
O4W Na1 H4WB . . 19.5(3) ?
O4W Na1 H4WB 2_666 . 160.5(3) ?
O4W Na1 O7W 2_666 . 85.01(4) ?
O4W Na1 O7W . 2_666 85.01(4) ?
O4W Na1 O7W . . 94.99(4) ?
O4W Na1 O7W 2_666 2_666 94.99(4) ?
O7W Na1 O6 2_666 2_666 91.13(4) ?
O7W Na1 O6 2_666 . 88.87(4) ?
O7W Na1 O6 . . 91.13(4) ?
O7W Na1 O6 . 2_666 88.87(4) ?
O7W Na1 H4WB 2_666 . 74.3(5) ?
O7W Na1 H4WB . . 105.7(5) ?
O7W Na1 O7W . 2_666 180.0 ?
Na3 Na2 H8WB 1_545 . 119.8(4) ?
O4 Na2 Na3 . 1_545 45.18(3) ?
O4 Na2 O8 . 1_545 173.35(5) ?
O4 Na2 C7 . . 21.74(4) ?
O4 Na2 C14 . 1_545 151.35(4) ?
O4 Na2 O7W . 2_666 89.10(5) ?
O4 Na2 H8WB . . 75.0(4) ?
O8 Na2 Na3 1_545 1_545 128.45(4) ?
O8 Na2 C7 1_545 . 164.79(4) ?
O8 Na2 C14 1_545 1_545 22.02(4) ?
O8 Na2 O7W 1_545 2_666 94.67(5) ?
O8 Na2 H8WB 1_545 . 111.1(4) ?
C7 Na2 Na3 . 1_545 65.15(3) ?
C7 Na2 H8WB . . 57.5(3) ?
C14 Na2 Na3 1_545 1_545 106.82(3) ?
C14 Na2 C7 1_545 . 171.39(4) ?
C14 Na2 H8WB 1_545 . 131.1(3) ?
O7W Na2 Na3 2_666 1_545 101.31(4) ?
O7W Na2 C7 2_666 . 74.28(4) ?
O7W Na2 C14 2_666 1_545 105.37(5) ?
O7W Na2 H8WB 2_666 . 80.2(5) ?
O8W Na2 Na3 . 1_545 135.37(4) ?
O8W Na2 O4 . . 92.78(5) ?
O8W Na2 O8 . 1_545 92.68(5) ?
O8W Na2 C7 . . 77.19(4) ?
O8W Na2 C14 . 1_545 111.41(4) ?
O8W Na2 O7W . 2_666 90.09(5) ?
O8W Na2 H8WB . . 20.4(3) ?
O8W Na2 O10W . . 93.71(5) ?
O9W Na2 Na3 . 1_545 41.54(3) ?
O9W Na2 O4 . . 83.79(5) ?
O9W Na2 O8 . 1_545 90.77(5) ?
O9W Na2 C7 . . 99.36(5) ?
O9W Na2 C14 . 1_545 72.04(4) ?
O9W Na2 O7W . 2_666 89.31(5) ?
O9W Na2 O8W . . 176.53(5) ?
O9W Na2 H8WB . . 156.3(3) ?
O9W Na2 O10W . . 86.76(5) ?
O10W Na2 Na3 . 1_545 74.40(3) ?
O10W Na2 O4 . . 88.49(5) ?
O10W Na2 O8 . 1_545 87.38(4) ?
O10W Na2 C7 . . 104.39(4) ?
O10W Na2 C14 . 1_545 75.29(4) ?
O10W Na2 O7W . 2_666 175.59(5) ?
O10W Na2 H8WB . . 102.7(5) ?
Na2 Na3 H3WA 1_565 . 86.7(4) ?
O2 Na3 Na2 . 1_565 108.54(4) ?
O2 Na3 O4 . 1_565 144.68(5) ?
O2 Na3 O12 . 1_475 95.66(5) ?
O2 Na3 H3WA . . 119.8(4) ?
O2 Na3 O9W . 1_565 83.28(4) ?
O4 Na3 Na2 1_565 1_565 42.21(3) ?
O4 Na3 H3WA 1_565 . 83.5(3) ?
O12 Na3 Na2 1_475 1_565 154.56(4) ?
O12 Na3 O4 1_475 1_565 112.43(5) ?
O12 Na3 H3WA 1_475 . 88.0(6) ?
O2W Na3 Na2 . 1_565 81.53(4) ?
O2W Na3 O2 . . 76.69(5) ?
O2W Na3 O4 . 1_565 78.94(5) ?
O2W Na3 O12 . 1_475 97.00(5) ?
O2W Na3 O3W . . 176.16(6) ?
O2W Na3 H3WA . . 162.4(4) ?
O2W Na3 O9W . 1_565 103.12(5) ?
O3W Na3 Na2 . 1_565 101.53(4) ?
O3W Na3 O2 . . 104.30(5) ?
O3W Na3 O4 . 1_565 101.73(5) ?
O3W Na3 O12 . 1_475 79.24(5) ?
O3W Na3 H3WA . . 18.3(3) ?
O3W Na3 O9W . 1_565 80.70(5) ?
O9W Na3 Na2 1_565 1_565 38.20(3) ?
O9W Na3 O4 1_565 1_565 77.79(4) ?
O9W Na3 O12 1_565 1_475 158.99(5) ?
O9W Na3 H3WA 1_565 . 74.6(6) ?
O10 Na4 O10 2_657 . 180.00(6) ?
O10 Na4 O10W . 2_657 92.22(4) ?
O10 Na4 O10W . . 87.78(4) ?
O10 Na4 O10W 2_657 . 92.22(4) ?
O10 Na4 O10W 2_657 2_657 87.78(4) ?
O10 Na4 O13W 2_657 2_657 89.80(4) ?
O10 Na4 O13W . . 89.80(4) ?
O10 Na4 O13W 2_657 . 90.20(4) ?
O10 Na4 O13W . 2_657 90.20(4) ?
O10W Na4 O10W 2_657 . 180.0 ?
O10W Na4 O13W . . 79.58(4) ?
O10W Na4 O13W . 2_657 100.42(4) ?
O10W Na4 O13W 2_657 2_657 79.58(4) ?
O10W Na4 O13W 2_657 . 100.42(4) ?
O13W Na4 O13W 2_657 . 180.0 ?
C1 O1 Sm1 . . 125.52(9) ?
C1 O2 Na3 . . 130.03(10) ?
C7 O3 Sm1 . . 126.16(9) ?
Na2 O4 Na3 . 1_545 92.60(5) ?
C7 O4 Na2 . . 111.84(10) ?
C7 O4 Na3 . 1_545 144.16(11) ?
C8 O5 Sm1 . . 124.80(9) ?
C8 O6 Na1 . . 120.67(10) ?
C14 O7 Sm1 . . 124.81(9) ?
C14 O8 Na2 . 1_565 110.69(9) ?
C15 O9 Sm1 . 1_545 123.86(10) ?
C15 O10 Na4 . . 120.46(10) ?
C21 O11 Sm1 . 1_545 125.58(10) ?
C21 O12 Na3 . 1_635 157.96(10) ?
C2 N1 Sm1 . . 120.78(9) ?
C6 N1 Sm1 . . 120.08(9) ?
C6 N1 C2 . . 118.93(12) ?
C9 N2 Sm1 . . 119.93(9) ?
C9 N2 C13 . . 119.10(13) ?
C13 N2 Sm1 . . 120.81(10) ?
C16 N3 Sm1 . 1_545 118.99(10) ?
C16 N3 C20 . . 118.90(13) ?
C20 N3 Sm1 . 1_545 121.98(10) ?
O1 C1 C2 . . 114.80(13) ?
O2 C1 O1 . . 125.97(14) ?
O2 C1 C2 . . 119.22(13) ?
N1 C2 C1 . . 114.50(12) ?
N1 C2 C3 . . 122.49(14) ?
C3 C2 C1 . . 123.00(13) ?
C2 C3 H3 . . 120.8 ?
C2 C3 C4 . . 118.35(14) ?
C4 C3 H3 . . 120.8 ?
C3 C4 H4 . . 120.4 ?
C5 C4 C3 . . 119.25(15) ?
C5 C4 H4 . . 120.4 ?
C4 C5 H5 . . 120.8 ?
C6 C5 C4 . . 118.42(14) ?
C6 C5 H5 . . 120.8 ?
N1 C6 C5 . . 122.55(14) ?
N1 C6 C7 . . 114.55(12) ?
C5 C6 C7 . . 122.90(13) ?
O3 C7 Na2 . . 81.93(8) ?
O3 C7 C6 . . 114.75(12) ?
O4 C7 Na2 . . 46.42(8) ?
O4 C7 O3 . . 125.91(14) ?
O4 C7 C6 . . 119.34(13) ?
C6 C7 Na2 . . 157.60(10) ?
O5 C8 C9 . . 115.43(13) ?
O6 C8 O5 . . 125.08(14) ?
O6 C8 C9 . . 119.48(13) ?
N2 C9 C8 . . 114.36(12) ?
N2 C9 C10 . . 121.99(13) ?
C10 C9 C8 . . 123.64(13) ?
C9 C10 H10 . . 120.6 ?
C11 C10 C9 . . 118.75(15) ?
C11 C10 H10 . . 120.6 ?
C10 C11 H11 . . 120.3 ?
C10 C11 C12 . . 119.43(15) ?
C12 C11 H11 . . 120.3 ?
C11 C12 H12 . . 120.9 ?
C13 C12 C11 . . 118.19(14) ?
C13 C12 H12 . . 120.9 ?
N2 C13 C12 . . 122.50(14) ?
N2 C13 C14 . . 114.75(12) ?
C12 C13 C14 . . 122.74(13) ?
O7 C14 Na2 . 1_565 103.23(9) ?
O7 C14 C13 . . 115.40(12) ?
O8 C14 Na2 . 1_565 47.30(7) ?
O8 C14 O7 . . 125.03(14) ?
O8 C14 C13 . . 119.55(13) ?
C13 C14 Na2 . 1_565 121.13(9) ?
O9 C15 C16 . . 116.08(13) ?
O10 C15 O9 . . 124.98(14) ?
O10 C15 C16 . . 118.92(13) ?
N3 C16 C15 . . 114.28(13) ?
N3 C16 C17 . . 122.66(14) ?
C17 C16 C15 . . 123.05(14) ?
C16 C17 H17 . . 120.9 ?
C16 C17 C18 . . 118.15(15) ?
C18 C17 H17 . . 120.9 ?
C17 C18 H18 . . 120.3 ?
C19 C18 C17 . . 119.40(15) ?
C19 C18 H18 . . 120.3 ?
C18 C19 H19 . . 120.7 ?
C18 C19 C20 . . 118.56(15) ?
C20 C19 H19 . . 120.7 ?
N3 C20 C19 . . 122.26(14) ?
N3 C20 C21 . . 114.72(12) ?
C19 C20 C21 . . 123.01(13) ?
O11 C21 C20 . . 115.27(13) ?
O12 C21 O11 . . 126.00(14) ?
O12 C21 C20 . . 118.71(13) ?
H1WA O1W H1WB . . 109(3) ?
Na3 O2W H2WA . . 116.0(19) ?
Na3 O2W H2WB . . 128.6(19) ?
H2WA O2W H2WB . . 107(3) ?
Na3 O3W H3WA . . 99.2(19) ?
Na3 O3W H3WB . . 112.4(19) ?
H3WA O3W H3WB . . 109(3) ?
Na1 O4W H4WA . . 126.1(18) ?
Na1 O4W H4WB . . 88.8(18) ?
H4WA O4W H4WB . . 110(3) ?
H5WA O5W H5WB . . 107(3) ?
H6WA O6W H6WB . . 104(3) ?
Na1 O7W Na2 . 2_666 131.75(5) ?
Na1 O7W H7WA . . 114.8(18) ?
Na1 O7W H7WB . . 104.9(18) ?
Na2 O7W H7WA 2_666 . 94.6(18) ?
Na2 O7W H7WB 2_666 . 104.5(18) ?
H7WA O7W H7WB . . 103(2) ?
Na2 O8W H8WA . . 106.0(17) ?
Na2 O8W H8WB . . 84.7(17) ?
H8WA O8W H8WB . . 106(2) ?
Na2 O9W Na3 . 1_545 100.26(5) ?
Na2 O9W H9WA . . 117.2(17) ?
Na2 O9W H9WB . . 118.1(17) ?
Na3 O9W H9WA 1_545 . 113.2(17) ?
Na3 O9W H9WB 1_545 . 94.1(17) ?
H9WA O9W H9WB . . 111(2) ?
Na2 O10W H10A . . 101.1(17) ?
Na2 O10W H10B . . 102.4(17) ?
Na4 O10W Na2 . . 128.07(5) ?
Na4 O10W H10A . . 113.7(17) ?
Na4 O10W H10B . . 102.6(17) ?
H10A O10W H10B . . 107(2) ?
H11A O11W H11B . . 105(3) ?
H12A O12W H12B . . 103(3) ?
Na4 O13W H13A . . 107.4(17) ?
Na4 O13W H13B . . 107.5(17) ?
H13A O13W H13B . . 102(2) ?
H14A O14W H14B . . 112(3) ?

loop_
_geom_bond_atom_site_label_1
_geom_bond_atom_site_label_2
_geom_bond_site_symmetry_2
_geom_bond_distance
_geom_bond_publ_flag
Sm1 O1 . 2.4700(11) ?
Sm1 O3 . 2.4367(11) ?
Sm1 O5 . 2.4371(11) ?
Sm1 O7 . 2.4764(11) ?
Sm1 O9 1_565 2.4288(11) ?
Sm1 O11 1_565 2.5128(11) ?
Sm1 N1 . 2.5597(12) ?
Sm1 N2 . 2.5428(12) ?
Sm1 N3 1_565 2.5522(13) ?
Na1 O6 2_666 2.4461(12) ?
Na1 O6 . 2.4461(12) ?
Na1 O4W . 2.4087(13) ?
Na1 O4W 2_666 2.4087(13) ?
Na1 H4WB . 2.54(3) ?
Na1 O7W 2_666 2.4100(13) ?
Na1 O7W . 2.4100(13) ?
Na2 Na3 1_545 3.6071(10) ?
Na2 O4 . 2.4261(13) ?
Na2 O8 1_545 2.4308(13) ?
Na2 C7 . 3.1086(16) ?
Na2 C14 1_545 3.0944(16) ?
Na2 O7W 2_666 2.4764(14) ?
Na2 O8W . 2.3415(13) ?
Na2 H8WB . 2.41(2) ?
Na2 O9W . 2.2670(13) ?
Na2 O10W . 2.4208(14) ?
Na3 O2 . 2.4117(14) ?
Na3 O4 1_565 2.5614(14) ?
Na3 O12 1_475 2.5306(13) ?
Na3 O2W . 2.3805(16) ?
Na3 O3W . 2.3931(16) ?
Na3 H3WA . 2.66(3) ?
Na3 O9W 1_565 2.4307(14) ?
Na4 O10 . 2.4001(12) ?
Na4 O10 2_657 2.4001(12) ?
Na4 O10W 2_657 2.4107(12) ?
Na4 O10W . 2.4107(12) ?
Na4 O13W 2_657 2.4400(12) ?
Na4 O13W . 2.4400(12) ?
O1 C1 . 1.2800(17) ?
O2 C1 . 1.2416(18) ?
O3 C7 . 1.2828(17) ?
O4 C7 . 1.2404(18) ?
O5 C8 . 1.2806(18) ?
O6 C8 . 1.2401(18) ?
O7 C14 . 1.2810(18) ?
O8 C14 . 1.2399(17) ?
O9 C15 . 1.2724(18) ?
O10 C15 . 1.2458(18) ?
O11 C21 . 1.2766(18) ?
O12 C21 . 1.2468(18) ?
N1 C2 . 1.3372(19) ?
N1 C6 . 1.3354(18) ?
N2 C9 . 1.3386(19) ?
N2 C13 . 1.3409(18) ?
N3 C16 . 1.3387(19) ?
N3 C20 . 1.3400(19) ?
C1 C2 . 1.508(2) ?
C2 C3 . 1.388(2) ?
C3 H3 . 0.9300 ?
C3 C4 . 1.391(2) ?
C4 H4 . 0.9300 ?
C4 C5 . 1.389(2) ?
C5 H5 . 0.9300 ?
C5 C6 . 1.387(2) ?
C6 C7 . 1.507(2) ?
C8 C9 . 1.513(2) ?
C9 C10 . 1.389(2) ?
C10 H10 . 0.9300 ?
C10 C11 . 1.387(2) ?
C11 H11 . 0.9300 ?
C11 C12 . 1.389(2) ?
C12 H12 . 0.9300 ?
C12 C13 . 1.389(2) ?
C13 C14 . 1.509(2) ?
C15 C16 . 1.511(2) ?
C16 C17 . 1.387(2) ?
C17 H17 . 0.9300 ?
C17 C18 . 1.393(2) ?
C18 H18 . 0.9300 ?
C18 C19 . 1.387(2) ?
C19 H19 . 0.9300 ?
C19 C20 . 1.389(2) ?
C20 C21 . 1.512(2) ?
O1W H1WA . 0.852(10) ?
O1W H1WB . 0.850(10) ?
O2W H2WA . 0.861(10) ?
O2W H2WB . 0.862(10) ?
O3W H3WA . 0.847(10) ?
O3W H3WB . 0.846(10) ?
O4W H4WA . 0.849(10) ?
O4W H4WB . 0.847(10) ?
O5W H5WA . 0.852(10) ?
O5W H5WB . 0.871(10) ?
O6W H6WA . 0.862(10) ?
O6W H6WB . 0.867(10) ?
O7W H7WA . 0.844(10) ?
O7W H7WB . 0.847(10) ?
O8W H8WA . 0.844(9) ?
O8W H8WB . 0.844(9) ?
O9W H9WA . 0.846(9) ?
O9W H9WB . 0.848(9) ?
O10W H10A . 0.845(10) ?
O10W H10B . 0.843(10) ?
O11W H11A . 0.848(10) ?
O11W H11B . 0.846(10) ?
O12W H12A . 0.849(10) ?
O12W H12B . 0.862(10) ?
O13W H13A . 0.845(10) ?
O13W H13B . 0.846(10) ?
O14W H14A . 0.852(10) ?
O14W H14B . 0.846(10) ?

loop_
_geom_hbond_atom_site_label_D
_geom_hbond_atom_site_label_H
_geom_hbond_atom_site_label_A
_geom_hbond_site_symmetry_A
_geom_hbond_distance_DH
_geom_hbond_distance_HA
_geom_hbond_distance_DA
_geom_hbond_angle_DHA
_geom_hbond_publ_flag
O1W H1WB O13W 2_667 0.850(10) 1.980(12) 2.8163(19) 167(3) yes
O2W H2WA O11W 1_565 0.861(10) 2.102(13) 2.927(2) 160(3) yes
O2W H2WA O12W 2_567 0.861(10) 2.76(3) 3.2317(19) 116(2) yes
O2W H2WB O1W . 0.862(10) 1.901(12) 2.742(2) 164(3) yes
O4W H4WA O5W . 0.849(10) 1.906(11) 2.741(2) 167(3) yes
O4W H4WB O5 . 0.847(10) 2.018(11) 2.8534(17) 169(3) yes
O6W H6WA O12 2_656 0.862(10) 1.996(11) 2.8435(19) 168(3) yes
O6W H6WB O8 2_676 0.867(10) 2.085(17) 2.8645(18) 149(3) yes
O7W H7WA O6W . 0.844(10) 1.932(11) 2.7611(19) 167(3) yes
O7W H7WB O3 2_666 0.847(10) 2.54(2) 3.1551(17) 131(2) yes
O7W H7WB O5 2_666 0.847(10) 2.312(18) 3.0267(17) 142(2) yes
O8W H8WA O10 2_657 0.844(9) 1.870(10) 2.7065(17) 171(2) yes
O9W H9WA O6 2_666 0.846(9) 1.943(10) 2.7871(16) 175(2) yes
O9W H9WB O1 1_545 0.848(9) 1.872(10) 2.7160(16) 173(2) yes
O10W H10A O2W 1_545 0.845(10) 1.898(10) 2.7419(18) 178(2) yes
O11W H11A O9 . 0.848(10) 1.968(10) 2.8128(17) 174(3) yes
O11W H11B O12W . 0.846(10) 2.128(10) 2.973(2) 178(3) yes
O12W H12A O2 2_567 0.849(10) 2.109(10) 2.9542(18) 173(3) yes
O12W H12B O8W 2_657 0.862(10) 2.030(16) 2.8057(18) 149(3) yes
O13W H13A O12W 2_657 0.845(10) 1.988(11) 2.8235(18) 170(2) yes
O13W H13B O7 1_545 0.846(10) 2.090(10) 2.9274(17) 171(2) yes
O13W H13B O8 1_545 0.846(10) 2.57(2) 3.1929(17) 132(2) yes

loop_
_geom_torsion_atom_site_label_1
_geom_torsion_atom_site_label_2
_geom_torsion_atom_site_label_3
_geom_torsion_atom_site_label_4
_geom_torsion_site_symmetry_1
_geom_torsion_site_symmetry_2
_geom_torsion_site_symmetry_3
_geom_torsion_site_symmetry_4
_geom_torsion
_geom_torsion_publ_flag
Sm1 O1 C1 O2 . . . . 164.44(12) ?
Sm1 O1 C1 C2 . . . . -16.46(18) ?
Sm1 O3 C7 Na2 . . . . 149.87(9) ?
Sm1 O3 C7 O4 . . . . 165.65(12) ?
Sm1 O3 C7 C6 . . . . -14.47(18) ?
Sm1 O5 C8 O6 . . . . 162.94(12) ?
Sm1 O5 C8 C9 . . . . -16.30(18) ?
Sm1 O7 C14 Na2 . . . 1_565 121.58(8) ?
Sm1 O7 C14 O8 . . . . 168.27(11) ?
Sm1 O7 C14 C13 . . . . -12.81(17) ?
Sm1 O9 C15 O10 1_545 . . . 157.66(12) ?
Sm1 O9 C15 C16 1_545 . . . -20.84(17) ?
Sm1 O11 C21 O12 1_545 . . . 176.34(11) ?
Sm1 O11 C21 C20 1_545 . . . -5.05(17) ?
Sm1 N1 C2 C1 . . . . -4.62(17) ?
Sm1 N1 C2 C3 . . . . 174.58(12) ?
Sm1 N1 C6 C5 . . . . -173.65(12) ?
Sm1 N1 C6 C7 . . . . 5.79(17) ?
Sm1 N2 C9 C8 . . . . 4.58(16) ?
Sm1 N2 C9 C10 . . . . -174.00(12) ?
Sm1 N2 C13 C12 . . . . 175.90(12) ?
Sm1 N2 C13 C14 . . . . -2.79(16) ?
Sm1 N3 C16 C15 1_545 . . . 3.18(16) ?
Sm1 N3 C16 C17 1_545 . . . -175.62(12) ?
Sm1 N3 C20 C19 1_545 . . . 178.06(12) ?
Sm1 N3 C20 C21 1_545 . . . -0.53(16) ?
Na1 O6 C8 O5 . . . . -17.7(2) ?
Na1 O6 C8 C9 . . . . 161.50(10) ?
Na2 O4 C7 O3 . . . . -21.8(2) ?
Na2 O4 C7 C6 . . . . 158.31(11) ?
Na2 O8 C14 O7 1_565 . . . -74.53(16) ?
Na2 O8 C14 C13 1_565 . . . 106.58(12) ?
Na3 O2 C1 O1 . . . . -6.3(2) ?
Na3 O2 C1 C2 . . . . 174.60(10) ?
Na3 O4 C7 Na2 1_545 . . . -129.7(2) ?
Na3 O4 C7 O3 1_545 . . . -151.47(13) ?
Na3 O4 C7 C6 1_545 . . . 28.6(3) ?
Na3 O12 C21 O11 1_635 . . . 125.3(3) ?
Na3 O12 C21 C20 1_635 . . . -53.3(3) ?
Na4 O10 C15 O9 . . . . -87.53(17) ?
Na4 O10 C15 C16 . . . . 90.94(14) ?
O1 C1 C2 N1 . . . . 12.93(19) ?
O1 C1 C2 C3 . . . . -166.27(15) ?
O2 C1 C2 N1 . . . . -167.90(14) ?
O2 C1 C2 C3 . . . . 12.9(2) ?
O5 C8 C9 N2 . . . . 6.77(19) ?
O5 C8 C9 C10 . . . . -174.68(15) ?
O6 C8 C9 N2 . . . . -172.51(14) ?
O6 C8 C9 C10 . . . . 6.0(2) ?
O9 C15 C16 N3 . . . . 10.52(19) ?
O9 C15 C16 C17 . . . . -170.69(15) ?
O10 C15 C16 N3 . . . . -168.08(13) ?
O10 C15 C16 C17 . . . . 10.7(2) ?
N1 C2 C3 C4 . . . . -0.9(3) ?
N1 C6 C7 Na2 . . . . -130.8(2) ?
N1 C6 C7 O3 . . . . 4.68(19) ?
N1 C6 C7 O4 . . . . -175.43(14) ?
N2 C9 C10 C11 . . . . -2.0(2) ?
N2 C13 C14 Na2 . . . 1_565 -115.99(12) ?
N2 C13 C14 O7 . . . . 9.65(19) ?
N2 C13 C14 O8 . . . . -171.36(13) ?
N3 C16 C17 C18 . . . . -2.2(3) ?
N3 C20 C21 O11 . . . . 3.42(19) ?
N3 C20 C21 O12 . . . . -177.86(13) ?
C1 C2 C3 C4 . . . . 178.19(16) ?
C2 N1 C6 C5 . . . . 1.1(2) ?
C2 N1 C6 C7 . . . . -179.45(13) ?
C2 C3 C4 C5 . . . . 1.1(3) ?
C3 C4 C5 C6 . . . . -0.2(3) ?
C4 C5 C6 N1 . . . . -0.9(3) ?
C4 C5 C6 C7 . . . . 179.67(16) ?
C5 C6 C7 Na2 . . . . 48.6(3) ?
C5 C6 C7 O3 . . . . -175.88(15) ?
C5 C6 C7 O4 . . . . 4.0(2) ?
C6 N1 C2 C1 . . . . -179.35(13) ?
C6 N1 C2 C3 . . . . -0.1(2) ?
C8 C9 C10 C11 . . . . 179.54(15) ?
C9 N2 C13 C12 . . . . 0.5(2) ?
C9 N2 C13 C14 . . . . -178.15(13) ?
C9 C10 C11 C12 . . . . 0.7(3) ?
C10 C11 C12 C13 . . . . 1.1(3) ?
C11 C12 C13 N2 . . . . -1.8(2) ?
C11 C12 C13 C14 . . . . 176.80(15) ?
C12 C13 C14 Na2 . . . 1_565 65.32(17) ?
C12 C13 C14 O7 . . . . -169.04(14) ?
C12 C13 C14 O8 . . . . 10.0(2) ?
C13 N2 C9 C8 . . . . 179.98(13) ?
C13 N2 C9 C10 . . . . 1.4(2) ?
C15 C16 C17 C18 . . . . 179.08(16) ?
C16 N3 C20 C19 . . . . 2.1(2) ?
C16 N3 C20 C21 . . . . -176.44(13) ?
C16 C17 C18 C19 . . . . 1.5(3) ?
C17 C18 C19 C20 . . . . 0.9(3) ?
C18 C19 C20 N3 . . . . -2.8(2) ?
C18 C19 C20 C21 . . . . 175.69(15) ?
C19 C20 C21 O11 . . . . -175.16(14) ?
C19 C20 C21 O12 . . . . 3.6(2) ?
C20 N3 C16 C15 . . . . 179.22(12) ?
C20 N3 C16 C17 . . . . 0.4(2) ?

_cod_database_fobs_code 2022780
